data_7228668
loop_
_publ_author_name
'Liu, Meng'
'Yin, Chuming'
'Chen, Peng'
'Zhang, Mingtao'
'Parkin, Sean R.'
'Zhou, Panpan'
'Li, Tonglei'
'Yu, Faquan'
'Long, Sihui'

_publ_section_title
;
 sp2CH&#x2026;Cl Hydrogen Bond in the Conformational Polymorphism of
 4-Chloro-phenylanthranilic acid
;
_journal_name_full CrystEngComm
_journal_paper_doi 10.1039/C7CE00772H
_journal_year 2017
_chemical_formula_moiety 'C13 H10 Cl N O2'
_chemical_formula_sum 'C13 H10 Cl N O2'
_chemical_formula_weight 247.67
_space_group_crystal_system triclinic
_space_group_IT_number 2
_space_group_name_Hall '-P 1'
_space_group_name_H-M_alt 'P -1'
_symmetry_space_group_name_Hall '-P 1'
_symmetry_space_group_name_H-M 'P -1'
_atom_sites_solution_hydrogens mixed
_atom_sites_solution_primary direct
_atom_sites_solution_secondary difmap
_audit_creation_method SHELXL-2016/6
_audit_update_record
;
2017-06-27 deposited with the CCDC.
2017-07-07 downloaded from the CCDC.
;
_cell_angle_alpha 90.2523(8)
_cell_angle_beta 103.8986(8)
_cell_angle_gamma 102.7160(8)
_cell_formula_units_Z 4
_cell_length_a 9.9015(2)
_cell_length_b 10.7701(2)
_cell_length_c 11.3935(2)
_cell_measurement_reflns_used 5219
_cell_measurement_temperature 90.0(2)
_cell_measurement_theta_max 27.48
_cell_measurement_theta_min 1.00
_cell_volume 1148.40(4)
_computing_cell_refinement '<i>SCALEPACK</i> (Otwinowski & Minor, 2006)'
_computing_data_collection '<i>COLLECT</i> (Nonius, 1998)'
_computing_data_reduction '<i>DENZO-SMN</i> (Otwinowski & Minor, 2006)'
_computing_molecular_graphics '<i>XP in SHELXTL</i> (Sheldrick, 2008)'
_computing_publication_material '<i>SHELX</i> (Sheldrick, 2008) and <i>CIFFIX</i> (Parkin, 2013)'
_computing_structure_refinement '<i>SHELXL-2016/6</i> (Sheldrick, 2015b)'
_computing_structure_solution '<i>SHELXT</i> (Sheldrick, 2015a)'
_diffrn_ambient_temperature 90.0(2)
_diffrn_detector_area_resol_mean 9.1
_diffrn_measured_fraction_theta_full 1.000
_diffrn_measured_fraction_theta_max 0.999
_diffrn_measurement_device_type 'Nonius KappaCCD diffractometer'
_diffrn_measurement_method '\f and \w scans at fixed \c = 55\%'
_diffrn_radiation_type MoK\a
_diffrn_radiation_wavelength 0.71073
_diffrn_reflns_av_R_equivalents 0.0413
_diffrn_reflns_av_unetI/netI 0.0540
_diffrn_reflns_Laue_measured_fraction_full 1.000
_diffrn_reflns_Laue_measured_fraction_max 0.999
_diffrn_reflns_limit_h_max 12
_diffrn_reflns_limit_h_min -12
_diffrn_reflns_limit_k_max 13
_diffrn_reflns_limit_k_min -13
_diffrn_reflns_limit_l_max 14
_diffrn_reflns_limit_l_min -14
_diffrn_reflns_number 10432
_diffrn_reflns_point_group_measured_fraction_full 1.000
_diffrn_reflns_point_group_measured_fraction_max 0.999
_diffrn_reflns_theta_full 25.242
_diffrn_reflns_theta_max 27.477
_diffrn_reflns_theta_min 1.845
_diffrn_source 'fine-focus sealed-tube'
_exptl_absorpt_coefficient_mu 0.320
_exptl_absorpt_correction_T_max 0.969
_exptl_absorpt_correction_T_min 0.856
_exptl_absorpt_correction_type multi-scan
_exptl_absorpt_process_details '<i>Scalepack</i> (Otwinowski & Minor, 2006)'
_exptl_crystal_colour colorless
_exptl_crystal_density_diffrn 1.432
_exptl_crystal_description lath
_exptl_crystal_F_000 512
_exptl_crystal_size_max 0.500
_exptl_crystal_size_mid 0.200
_exptl_crystal_size_min 0.100
_refine_diff_density_max 0.488
_refine_diff_density_min -0.338
_refine_diff_density_rms 0.062
_refine_ls_extinction_method none
_refine_ls_goodness_of_fit_ref 1.051
_refine_ls_hydrogen_treatment mixed
_refine_ls_matrix_type full
_refine_ls_number_parameters 319
_refine_ls_number_reflns 5257
_refine_ls_number_restraints 0
_refine_ls_restrained_S_all 1.051
_refine_ls_R_factor_all 0.0668
_refine_ls_R_factor_gt 0.0402
_refine_ls_shift/su_max 0.001
_refine_ls_shift/su_mean 0.000
_refine_ls_structure_factor_coef Fsqd
_refine_ls_weighting_details 'w=1/[\s^2^(Fo^2^)+(0.0604P)^2^] where P=(Fo^2^+2Fc^2^)/3'
_refine_ls_weighting_scheme calc
_refine_ls_wR_factor_gt 0.1015
_refine_ls_wR_factor_ref 0.1148
_reflns_Friedel_coverage 0.000
_reflns_number_gt 3683
_reflns_number_total 5257
_reflns_threshold_expression 'I > 2\s(I)'
_cod_data_source_file c7ce00772h1.cif
_cod_data_source_block k10138
_cod_database_code 7228668
_shelx_shelxl_version_number 2016/6
_shelx_space_group_comment
; 
The symmetry employed for this shelxl refinement is uniquely defined 
by the following loop, which should always be used as a source of 
symmetry information in preference to the above space-group names. 
They are only intended as comments. 
;
_shelx_estimated_absorpt_t_min 0.856
_shelx_estimated_absorpt_t_max 0.969
_exptl_absorpt_special_details
; 
In addition to absorption, multi-scan techniques also correct other slowly 
varying changes in scale factor over reciprocal space, such as those caused 
by x-ray beam inhomogeneity, goniometer imperfection, crystal decomposition, 
crystal longer than the x-ray beam cross section, absorption by the crystal 
mount etc.  These account, by and large, for much of the difference between 
estimated values of Tmin and Tmax and the _exptl_absorpt_correction_ values. 
;

loop_
_space_group_symop_operation_xyz
'x, y, z'
'-x, -y, -z'

loop_
_atom_site_label
_atom_site_type_symbol
_atom_site_fract_x
_atom_site_fract_y
_atom_site_fract_z
_atom_site_U_iso_or_equiv
_atom_site_adp_type
_atom_site_occupancy
_atom_site_site_symmetry_order
_atom_site_calc_flag
_atom_site_refinement_flags_posn
_atom_site_refinement_flags_adp
Cl1A Cl 0.35111(4) 0.49259(4) 0.68818(4) 0.02279(12) Uani 1 1 d . .
C1A C 0.59133(16) 0.23552(14) 0.71121(13) 0.0160(3) Uani 1 1 d . .
C2A C 0.57784(17) 0.20411(14) 0.58667(13) 0.0155(3) Uani 1 1 d . .
C3A C 0.49208(17) 0.26179(14) 0.49756(14) 0.0185(4) Uani 1 1 d . .
H3A H 0.482483 0.239147 0.414790 0.022 Uiso 1 1 calc R U
C4A C 0.42114(17) 0.35009(15) 0.52538(14) 0.0194(4) Uani 1 1 d . .
H4A H 0.363992 0.388927 0.463872 0.023 Uiso 1 1 calc R U
C5A C 0.43695(17) 0.37993(14) 0.64792(14) 0.0180(4) Uani 1 1 d . .
C6A C 0.51768(17) 0.32500(14) 0.73903(14) 0.0180(4) Uani 1 1 d . .
H6A H 0.523882 0.347468 0.821188 0.022 Uiso 1 1 calc R U
N7A N 0.67284(15) 0.17967(13) 0.80096(12) 0.0207(3) Uani 1 1 d . .
H7A H 0.7038(19) 0.1129(17) 0.7774(15) 0.025 Uiso 1 1 d . U
C8A C 0.69404(17) 0.20321(15) 0.92757(14) 0.0189(4) Uani 1 1 d . .
C9A C 0.66548(18) 0.10117(16) 0.99768(14) 0.0248(4) Uani 1 1 d . .
H9A H 0.631963 0.017091 0.960993 0.030 Uiso 1 1 calc R U
C10A C 0.68571(19) 0.12129(17) 1.12196(15) 0.0292(4) Uani 1 1 d . .
H10A H 0.665877 0.050797 1.169867 0.035 Uiso 1 1 calc R U
C11A C 0.73441(19) 0.24305(17) 1.17609(15) 0.0277(4) Uani 1 1 d . .
H11A H 0.746421 0.256775 1.260763 0.033 Uiso 1 1 calc R U
C12A C 0.76559(18) 0.34491(17) 1.10608(15) 0.0269(4) Uani 1 1 d . .
H12A H 0.800415 0.428715 1.143260 0.032 Uiso 1 1 calc R U
C13A C 0.74660(18) 0.32606(16) 0.98236(14) 0.0244(4) Uani 1 1 d . .
H13A H 0.769249 0.396442 0.935036 0.029 Uiso 1 1 calc R U
C14A C 0.65099(16) 0.11188(14) 0.54928(13) 0.0161(3) Uani 1 1 d . .
O15A O 0.72668(11) 0.05395(10) 0.62057(9) 0.0182(3) Uani 1 1 d . .
O16A O 0.62916(12) 0.09435(11) 0.43031(9) 0.0198(3) Uani 1 1 d . .
H16A H 0.6770(19) 0.0358(18) 0.4137(16) 0.030 Uiso 1 1 d . U
Cl1B Cl 0.86075(4) 0.50414(4) 0.70774(3) 0.02074(12) Uani 1 1 d . .
C1B C 1.08577(17) 0.23494(14) 0.72380(14) 0.0171(4) Uani 1 1 d . .
C2B C 1.07278(17) 0.20666(14) 0.59897(13) 0.0158(3) Uani 1 1 d . .
C3B C 0.98960(17) 0.26797(14) 0.51105(14) 0.0182(4) Uani 1 1 d . .
H3B H 0.980263 0.247549 0.427858 0.022 Uiso 1 1 calc R U
C4B C 0.92109(17) 0.35684(15) 0.54167(14) 0.0189(4) Uani 1 1 d . .
H4B H 0.864735 0.397493 0.481262 0.023 Uiso 1 1 calc R U
C5B C 0.93745(17) 0.38520(14) 0.66516(14) 0.0170(3) Uani 1 1 d . .
C6B C 1.01493(16) 0.32570(14) 0.75457(14) 0.0175(4) Uani 1 1 d . .
H6B H 1.020821 0.345675 0.837209 0.021 Uiso 1 1 calc R U
N7B N 1.16865(16) 0.17904(14) 0.81239(12) 0.0222(3) Uani 1 1 d . .
H7B H 1.2189(19) 0.1294(17) 0.7864(15) 0.027 Uiso 1 1 d . U
C8B C 1.18406(18) 0.19514(15) 0.93917(14) 0.0187(4) Uani 1 1 d . .
C9B C 1.31909(19) 0.23539(16) 1.01504(14) 0.0271(4) Uani 1 1 d . .
H9B H 1.400150 0.256404 0.982043 0.033 Uiso 1 1 calc R U
C10B C 1.3362(2) 0.24509(18) 1.13967(15) 0.0310(4) Uani 1 1 d . .
H10B H 1.429305 0.271085 1.191791 0.037 Uiso 1 1 calc R U
C11B C 1.21869(19) 0.21717(16) 1.18816(15) 0.0261(4) Uani 1 1 d . .
H11B H 1.230711 0.225239 1.273327 0.031 Uiso 1 1 calc R U
C12B C 1.08364(19) 0.17748(17) 1.11247(15) 0.0303(4) Uani 1 1 d . .
H12B H 1.002457 0.158402 1.145435 0.036 Uiso 1 1 calc R U
C13B C 1.06662(19) 0.16547(17) 0.98797(14) 0.0272(4) Uani 1 1 d . .
H13B H 0.973774 0.136709 0.936091 0.033 Uiso 1 1 calc R U
C14B C 1.14724(17) 0.11694(14) 0.55956(13) 0.0163(3) Uani 1 1 d . .
O15B O 1.23165(11) 0.06527(10) 0.63000(9) 0.0188(3) Uani 1 1 d . .
O16B O 1.11782(12) 0.09409(10) 0.44042(9) 0.0185(3) Uani 1 1 d . .
H16B H 1.1759(19) 0.0386(17) 0.4218(16) 0.028 Uiso 1 1 d . U

loop_
_atom_site_aniso_label
_atom_site_aniso_U_11
_atom_site_aniso_U_22
_atom_site_aniso_U_33
_atom_site_aniso_U_23
_atom_site_aniso_U_13
_atom_site_aniso_U_12
Cl1A 0.0227(2) 0.0188(2) 0.0303(2) -0.00076(17) 0.00952(18) 0.00892(17)
C1A 0.0143(8) 0.0166(8) 0.0175(8) 0.0011(6) 0.0062(6) 0.0019(7)
C2A 0.0135(8) 0.0159(8) 0.0172(8) -0.0003(6) 0.0055(6) 0.0017(6)
C3A 0.0217(9) 0.0175(8) 0.0154(8) 0.0000(6) 0.0050(7) 0.0022(7)
C4A 0.0195(9) 0.0190(8) 0.0195(8) 0.0033(6) 0.0033(7) 0.0056(7)
C5A 0.0158(9) 0.0146(8) 0.0245(9) -0.0017(6) 0.0078(7) 0.0024(7)
C6A 0.0187(9) 0.0178(8) 0.0179(8) -0.0004(6) 0.0068(7) 0.0030(7)
N7A 0.0273(8) 0.0231(8) 0.0157(7) 0.0004(6) 0.0067(6) 0.0128(6)
C8A 0.0179(9) 0.0246(9) 0.0160(8) -0.0002(6) 0.0038(7) 0.0091(7)
C9A 0.0286(10) 0.0252(9) 0.0214(9) -0.0014(7) 0.0036(7) 0.0105(8)
C10A 0.0346(11) 0.0347(10) 0.0231(9) 0.0081(8) 0.0082(8) 0.0167(9)
C11A 0.0268(11) 0.0421(11) 0.0160(8) -0.0044(8) 0.0029(7) 0.0144(9)
C12A 0.0246(10) 0.0304(10) 0.0241(9) -0.0091(7) 0.0043(8) 0.0047(8)
C13A 0.0259(10) 0.0249(9) 0.0232(9) -0.0005(7) 0.0095(7) 0.0035(8)
C14A 0.0152(9) 0.0163(8) 0.0153(8) -0.0002(6) 0.0052(7) -0.0008(7)
O15A 0.0197(6) 0.0205(6) 0.0165(6) 0.0016(5) 0.0046(5) 0.0090(5)
O16A 0.0256(7) 0.0222(6) 0.0145(6) -0.0011(5) 0.0050(5) 0.0115(5)
Cl1B 0.0228(2) 0.0181(2) 0.0254(2) 0.00303(16) 0.00905(17) 0.00990(17)
C1B 0.0170(9) 0.0156(8) 0.0190(8) 0.0016(6) 0.0047(7) 0.0042(7)
C2B 0.0155(8) 0.0153(8) 0.0164(8) 0.0002(6) 0.0040(6) 0.0024(6)
C3B 0.0184(9) 0.0184(8) 0.0163(8) 0.0010(6) 0.0037(7) 0.0018(7)
C4B 0.0190(9) 0.0178(8) 0.0192(8) 0.0037(6) 0.0025(7) 0.0050(7)
C5B 0.0142(8) 0.0136(8) 0.0232(8) 0.0009(6) 0.0052(7) 0.0024(6)
C6B 0.0190(9) 0.0173(8) 0.0168(8) 0.0000(6) 0.0059(7) 0.0038(7)
N7B 0.0293(9) 0.0288(8) 0.0146(7) 0.0017(6) 0.0065(6) 0.0181(7)
C8B 0.0251(10) 0.0167(8) 0.0173(8) 0.0011(6) 0.0051(7) 0.0107(7)
C9B 0.0256(10) 0.0345(10) 0.0194(9) 0.0016(7) 0.0052(7) 0.0031(8)
C10B 0.0267(11) 0.0393(11) 0.0208(9) -0.0030(8) 0.0009(8) 0.0003(8)
C11B 0.0347(11) 0.0298(10) 0.0161(8) -0.0008(7) 0.0074(8) 0.0110(8)
C12B 0.0293(11) 0.0418(11) 0.0257(9) 0.0062(8) 0.0133(8) 0.0134(9)
C13B 0.0215(10) 0.0392(11) 0.0201(9) 0.0009(8) 0.0015(7) 0.0094(8)
C14B 0.0166(9) 0.0152(8) 0.0155(8) 0.0004(6) 0.0049(7) -0.0002(7)
O15B 0.0210(6) 0.0224(6) 0.0153(6) 0.0013(5) 0.0036(5) 0.0109(5)
O16B 0.0219(7) 0.0205(6) 0.0143(5) -0.0019(5) 0.0039(5) 0.0078(5)

loop_
_atom_type_symbol
_atom_type_description
_atom_type_scat_dispersion_real
_atom_type_scat_dispersion_imag
_atom_type_scat_source
C C 0.0033 0.0016 'International Tables Vol C Tables 4.2.6.8 and 6.1.1.4'
H H 0.0000 0.0000 'International Tables Vol C Tables 4.2.6.8 and 6.1.1.4'
Cl Cl 0.1484 0.1585 'International Tables Vol C Tables 4.2.6.8 and 6.1.1.4'
N N 0.0061 0.0033 'International Tables Vol C Tables 4.2.6.8 and 6.1.1.4'
O O 0.0106 0.0060 'International Tables Vol C Tables 4.2.6.8 and 6.1.1.4'

loop_
_geom_angle_atom_site_label_1
_geom_angle_atom_site_label_2
_geom_angle_atom_site_label_3
_geom_angle
N7A C1A C6A 121.14(14)
N7A C1A C2A 121.02(14)
C6A C1A C2A 117.84(14)
C3A C2A C1A 119.39(14)
C3A C2A C14A 119.04(14)
C1A C2A C14A 121.57(14)
C4A C3A C2A 122.49(14)
C4A C3A H3A 118.8
C2A C3A H3A 118.8
C3A C4A C5A 117.01(15)
C3A C4A H4A 121.5
C5A C4A H4A 121.5
C6A C5A C4A 123.04(15)
C6A C5A Cl1A 118.07(12)
C4A C5A Cl1A 118.89(12)
C5A C6A C1A 120.22(14)
C5A C6A H6A 119.9
C1A C6A H6A 119.9
C1A N7A C8A 126.04(14)
C1A N7A H7A 116.5(11)
C8A N7A H7A 116.7(11)
C9A C8A C13A 119.69(14)
C9A C8A N7A 118.81(14)
C13A C8A N7A 121.47(15)
C8A C9A C10A 120.07(15)
C8A C9A H9A 120.0
C10A C9A H9A 120.0
C11A C10A C9A 120.40(16)
C11A C10A H10A 119.8
C9A C10A H10A 119.8
C10A C11A C12A 119.45(15)
C10A C11A H11A 120.3
C12A C11A H11A 120.3
C11A C12A C13A 120.70(16)
C11A C12A H12A 119.6
C13A C12A H12A 119.6
C12A C13A C8A 119.65(16)
C12A C13A H13A 120.2
C8A C13A H13A 120.2
O15A C14A O16A 121.66(14)
O15A C14A C2A 124.11(14)
O16A C14A C2A 114.23(13)
C14A O16A H16A 109.5(11)
N7B C1B C6B 120.54(14)
N7B C1B C2B 121.21(14)
C6B C1B C2B 118.21(14)
C3B C2B C1B 119.54(15)
C3B C2B C14B 118.86(13)
C1B C2B C14B 121.58(14)
C4B C3B C2B 121.98(14)
C4B C3B H3B 119.0
C2B C3B H3B 119.0
C3B C4B C5B 117.61(15)
C3B C4B H4B 121.2
C5B C4B H4B 121.2
C6B C5B C4B 122.62(15)
C6B C5B Cl1B 118.40(12)
C4B C5B Cl1B 118.95(12)
C5B C6B C1B 120.01(14)
C5B C6B H6B 120.0
C1B C6B H6B 120.0
C1B N7B C8B 126.13(14)
C1B N7B H7B 115.6(11)
C8B N7B H7B 118.2(11)
C9B C8B C13B 119.63(15)
C9B C8B N7B 119.37(15)
C13B C8B N7B 120.93(15)
C8B C9B C10B 119.94(17)
C8B C9B H9B 120.0
C10B C9B H9B 120.0
C11B C10B C9B 120.36(16)
C11B C10B H10B 119.8
C9B C10B H10B 119.8
C12B C11B C10B 119.78(16)
C12B C11B H11B 120.1
C10B C11B H11B 120.1
C11B C12B C13B 119.90(17)
C11B C12B H12B 120.0
C13B C12B H12B 120.0
C8B C13B C12B 120.38(16)
C8B C13B H13B 119.8
C12B C13B H13B 119.8
O15B C14B O16B 121.47(14)
O15B C14B C2B 123.83(13)
O16B C14B C2B 114.70(13)
C14B O16B H16B 109.4(10)

loop_
_geom_bond_atom_site_label_1
_geom_bond_atom_site_label_2
_geom_bond_distance
Cl1A C5A 1.7439(16)
C1A N7A 1.372(2)
C1A C6A 1.407(2)
C1A C2A 1.425(2)
C2A C3A 1.400(2)
C2A C14A 1.468(2)
C3A C4A 1.377(2)
C3A H3A 0.9500
C4A C5A 1.395(2)
C4A H4A 0.9500
C5A C6A 1.372(2)
C6A H6A 0.9500
N7A C8A 1.4203(19)
N7A H7A 0.905(18)
C8A C9A 1.380(2)
C8A C13A 1.394(2)
C9A C10A 1.391(2)
C9A H9A 0.9500
C10A C11A 1.380(2)
C10A H10A 0.9500
C11A C12A 1.383(2)
C11A H11A 0.9500
C12A C13A 1.385(2)
C12A H12A 0.9500
C13A H13A 0.9500
C14A O15A 1.2363(18)
C14A O16A 1.3262(17)
O16A H16A 0.912(19)
Cl1B C5B 1.7473(16)
C1B N7B 1.371(2)
C1B C6B 1.410(2)
C1B C2B 1.422(2)
C2B C3B 1.402(2)
C2B C14B 1.466(2)
C3B C4B 1.376(2)
C3B H3B 0.9500
C4B C5B 1.401(2)
C4B H4B 0.9500
C5B C6B 1.372(2)
C6B H6B 0.9500
N7B C8B 1.4212(19)
N7B H7B 0.898(19)
C8B C9B 1.382(2)
C8B C13B 1.383(2)
C9B C10B 1.390(2)
C9B H9B 0.9500
C10B C11B 1.381(3)
C10B H10B 0.9500
C11B C12B 1.380(2)
C11B H11B 0.9500
C12B C13B 1.390(2)
C12B H12B 0.9500
C13B H13B 0.9500
C14B O15B 1.2405(18)
C14B O16B 1.3280(17)
O16B H16B 0.970(19)

loop_
_geom_hbond_atom_site_label_D
_geom_hbond_atom_site_label_H
_geom_hbond_atom_site_label_A
_geom_hbond_distance_DH
_geom_hbond_distance_HA
_geom_hbond_distance_DA
_geom_hbond_angle_DHA
_geom_hbond_site_symmetry_A
N7A H7A O15A 0.905(18) 1.973(18) 2.6760(17) 133.3(15) .
O16A H16A O15B 0.912(19) 1.70(2) 2.6104(16) 174.2(18) 2_756
C4B H4B Cl1A 0.95 2.97 3.9145(17) 170.4 2_666
C4A H4A Cl1B 0.95 3.03 3.9641(17) 169.4 2_666
N7B H7B O15B 0.898(19) 1.951(18) 2.6732(17) 136.3(15) .
O16B H16B O15A 0.970(19) 1.674(19) 2.6422(16) 175.9(17) 2_756
C12A H12A Cl1A 0.95 2.93 3.4712(17) 117.4 2_667

loop_
_geom_torsion_atom_site_label_1
_geom_torsion_atom_site_label_2
_geom_torsion_atom_site_label_3
_geom_torsion_atom_site_label_4
_geom_torsion
N7A C1A C2A C3A 179.12(15)
C6A C1A C2A C3A -0.5(2)
N7A C1A C2A C14A -0.4(2)
C6A C1A C2A C14A 179.93(13)
C1A C2A C3A C4A 1.0(2)
C14A C2A C3A C4A -179.37(14)
C2A C3A C4A C5A -0.5(2)
C3A C4A C5A C6A -0.5(2)
C3A C4A C5A Cl1A 179.25(11)
C4A C5A C6A C1A 1.0(2)
Cl1A C5A C6A C1A -178.72(11)
N7A C1A C6A C5A 179.87(14)
C2A C1A C6A C5A -0.5(2)
C6A C1A N7A C8A -0.3(3)
C2A C1A N7A C8A -179.94(15)
C1A N7A C8A C9A 126.20(18)
C1A N7A C8A C13A -55.6(2)
C13A C8A C9A C10A 1.6(3)
N7A C8A C9A C10A 179.78(15)
C8A C9A C10A C11A 0.0(3)
C9A C10A C11A C12A -1.2(3)
C10A C11A C12A C13A 0.9(3)
C11A C12A C13A C8A 0.7(3)
C9A C8A C13A C12A -1.9(3)
N7A C8A C13A C12A 179.95(16)
C3A C2A C14A O15A -178.53(15)
C1A C2A C14A O15A 1.0(2)
C3A C2A C14A O16A 1.3(2)
C1A C2A C14A O16A -179.15(13)
N7B C1B C2B C3B -178.55(15)
C6B C1B C2B C3B -0.7(2)
N7B C1B C2B C14B -0.1(2)
C6B C1B C2B C14B 177.76(13)
C1B C2B C3B C4B 1.0(2)
C14B C2B C3B C4B -177.54(14)
C2B C3B C4B C5B 0.2(2)
C3B C4B C5B C6B -1.8(2)
C3B C4B C5B Cl1B 176.32(11)
C4B C5B C6B C1B 2.1(2)
Cl1B C5B C6B C1B -176.06(11)
N7B C1B C6B C5B 177.09(14)
C2B C1B C6B C5B -0.8(2)
C6B C1B N7B C8B 5.5(3)
C2B C1B N7B C8B -176.73(15)
C1B N7B C8B C9B -125.05(18)
C1B N7B C8B C13B 58.0(2)
C13B C8B C9B C10B 0.4(3)
N7B C8B C9B C10B -176.63(16)
C8B C9B C10B C11B -1.3(3)
C9B C10B C11B C12B 1.0(3)
C10B C11B C12B C13B 0.2(3)
C9B C8B C13B C12B 0.8(3)
N7B C8B C13B C12B 177.78(16)
C11B C12B C13B C8B -1.1(3)
C3B C2B C14B O15B 174.39(15)
C1B C2B C14B O15B -4.1(2)
C3B C2B C14B O16B -5.5(2)
C1B C2B C14B O16B 175.97(13)
